data_4321281
loop_
_publ_author_name
'Joseph N. Coalter'
'John C. Huffman'
'William E. Streib'
'Kenneth G. Caulton'

_publ_section_title
;
 A New Class of Electron-Rich Unsaturated Molecules: Ru2HnX4-n(PiPr3)4, X
 = Anion
;
_journal_name_full 'Inorganic Chemistry'
_journal_page_first 3757
_journal_page_last 3764
_journal_paper_doi 10.1021/ic991112y
_journal_volume 39
_journal_year 2000
_chemical_formula_sum 'C39 H88 Cl P4 Ru2'
_chemical_formula_weight 918.615
_space_group_IT_number 2
_symmetry_cell_setting triclinic
_symmetry_space_group_name_Hall '-P 1'
_symmetry_space_group_name_H-M 'P -1'
_audit_creation_method 'minor manual editing of SDT2CIF v. 1.2 BETA  output'
_cell_angle_alpha 100.67(2)
_cell_angle_beta 104.436(17)
_cell_angle_gamma 106.106(17)
_cell_formula_units_Z 2
_cell_length_a 13.659(6)
_cell_length_b 16.671(6)
_cell_length_c 11.757(5)
_cell_measurement_reflns_used 18
_cell_measurement_temperature 101.
_cell_measurement_theta_max 11.25
_cell_measurement_theta_min 9.87
_cell_volume 2396.0(18)
_computing_cell_refinement 'XTEL, local package'
_computing_data_collection 'NPS, local program'
_computing_data_reduction 'XTEL, local package'
_computing_molecular_graphics 'XTEL, local package'
_computing_publication_material 'XTEL, local package'
_computing_structure_refinement 'XTEL, local package'
_computing_structure_solution MULTAN78
_diffrn_ambient_temperature 101.
_diffrn_measured_fraction_theta_full 0
_diffrn_measured_fraction_theta_max 1
_diffrn_measurement_device_type 'refurbished Picker diffractometer'
_diffrn_measurement_method '\q/2\q scans'
_diffrn_radiation_type 'Mo K\a'
_diffrn_radiation_wavelength 0.71069
_diffrn_reflns_av_R_equivalents 0.047
_diffrn_reflns_limit_h_max 7
_diffrn_reflns_limit_h_min -16
_diffrn_reflns_limit_k_max 19
_diffrn_reflns_limit_k_min -19
_diffrn_reflns_limit_l_max 13
_diffrn_reflns_limit_l_min -13
_diffrn_reflns_number 9964
_diffrn_reflns_theta_full 0
_diffrn_reflns_theta_max 24.9993
_diffrn_reflns_theta_min 3.07222
_diffrn_standards_decay_% -0.5
_diffrn_standards_interval_count 400
_diffrn_standards_number 4
_exptl_absorpt_coefficient_mu 0.8432
_exptl_absorpt_correction_T_max 0.922
_exptl_absorpt_correction_T_min 0.832
_exptl_absorpt_correction_type analytical
_exptl_absorpt_process_details Tompa
_exptl_crystal_colour black
_exptl_crystal_density_diffrn 1.273
_exptl_crystal_density_method 'not measured'
_exptl_crystal_description irregular
_exptl_crystal_F_000 974
_exptl_crystal_size_max .60
_exptl_crystal_size_mid .20
_exptl_crystal_size_min .10
_refine_diff_density_max 1.37
_refine_diff_density_min -1.62
_refine_ls_abs_structure_details none
_refine_ls_extinction_coef -0.00000028(6)
_refine_ls_extinction_expression
;

Larson, A. C. (1967).  Acta Cryst. 23, p. 664.  Eq. (3)

;
_refine_ls_extinction_method Zachariasen
_refine_ls_goodness_of_fit_ref 1.1969
_refine_ls_matrix_type full
_refine_ls_number_parameters 413
_refine_ls_number_reflns 4497
_refine_ls_R_factor_gt 0.0616
_refine_ls_shift/su_max 0.0782
_refine_ls_structure_factor_coef F
_refine_ls_weighting_details w^-1^=\s^2^(F)+(.04F)^2^
_refine_ls_weighting_scheme calc
_refine_ls_wR_factor_ref 0.0477
_reflns_number_gt 4498
_reflns_number_total 8408
_reflns_threshold_expression F^2^>2.33\s(F^2^)
_cod_data_source_file ic991112y_2.cif
_cod_data_source_block MSC98141
_cod_original_cell_volume 2396.1(18)
_cod_original_formula_sum 'C39 H88 Cl1 P4 Ru2'
_cod_database_code 4321281

loop_
_symmetry_equiv_pos_as_xyz
x,y,z
-x,-y,-z

loop_
_atom_site_label
_atom_site_type_symbol
_atom_site_fract_x
_atom_site_fract_y
_atom_site_fract_z
_atom_site_U_iso_or_equiv
_atom_site_adp_type
_atom_site_occupancy
_atom_site_disorder_group
_atom_site_disorder_assembly
RU1 RU 0.18681(6) 0.34806(5) 0.19016(7) 0.0106(3) Uani 1 0 .
RU2 RU -0.00147(6) 0.24832(5) 0.24638(7) 0.0111(3) Uani 1 0 .
CL3 CL 0.00527(19) 0.34752(17) 0.1205(2) 0.0246(11) Uani 1 0 .
P4 P 0.2577(2) 0.47428(16) 0.1380(2) 0.0151(10) Uani 1 0 .
C5 C 0.1916(8) 0.5507(6) 0.1967(8) 0.021(4) Uani 1 0 .
C6 C 0.1952(9) 0.5551(7) 0.3298(10) 0.034(5) Uani 1 0 .
C7 C 0.2207(9) 0.6414(6) 0.1769(10) 0.028(5) Uani 1 0 .
C8 C 0.2274(8) 0.4804(6) -0.0245(8) 0.022(4) Uani 1 0 .
C9 C 0.1078(9) 0.4455(7) -0.0913(9) 0.030(5) Uani 1 0 .
C10 C 0.2863(8) 0.4347(6) -0.0955(8) 0.023(4) Uani 1 0 .
C11 C 0.4057(7) 0.5324(6) 0.1991(9) 0.020(4) Uani 1 0 .
C12 C 0.4531(8) 0.6104(6) 0.1554(10) 0.028(5) Uani 1 0 .
C13 C 0.4476(8) 0.5567(7) 0.3371(9) 0.033(5) Uani 1 0 .
P14 P 0.28057(19) 0.26430(16) 0.1482(2) 0.0128(10) Uani 1 0 .
C15 C 0.1953(7) 0.1659(6) 0.0170(8) 0.015(4) Uani 1 0 .
C16 C 0.1127(7) 0.0989(6) 0.0492(9) 0.021(4) Uani 1 0 .
C17 C 0.1383(8) 0.1927(6) -0.0908(9) 0.024(5) Uani 1 0 .
C18 C 0.3281(7) 0.2120(6) 0.2669(8) 0.015(4) Uani 1 0 .
C19 C 0.3785(8) 0.1439(6) 0.2342(9) 0.024(5) Uani 1 0 .
C20 C 0.3970(8) 0.2739(6) 0.3953(9) 0.022(4) Uani 1 0 .
C21 C 0.3996(8) 0.3065(6) 0.0972(9) 0.019(4) Uani 1 0 .
C22 C 0.4247(8) 0.2419(6) 0.0061(9) 0.022(4) Uani 1 0 .
C23 C 0.5019(8) 0.3600(7) 0.2047(10) 0.026(5) Uani 1 0 .
P24 P -0.1883(2) 0.19676(16) 0.1819(2) 0.0138(10) Uani 1 0 .
C25 C -0.2303(8) 0.1803(6) 0.0125(9) 0.021(4) Uani 1 0 .
C26 C -0.1697(8) 0.1316(7) -0.0515(9) 0.027(5) Uani 1 0 .
C27 C -0.3507(8) 0.1406(7) -0.0597(9) 0.033(5) Uani 1 0 .
C28 C -0.2643(7) 0.2684(6) 0.2252(9) 0.016(4) Uani 1 0 .
C29 C -0.2199(8) 0.3574(7) 0.2011(10) 0.032(5) Uani 1 0 .
C30 C -0.2615(8) 0.2815(7) 0.3574(10) 0.029(5) Uani 1 0 .
C31 C -0.2649(7) 0.0933(6) 0.2085(9) 0.018(4) Uani 1 0 .
C32 C -0.3850(8) 0.0688(7) 0.1797(10) 0.034(5) Uani 1 0 .
C33 C -0.2349(8) 0.0169(6) 0.1533(9) 0.026(5) Uani 1 0 .
P34 P 0.0500(2) 0.24463(16) 0.4389(2) 0.0141(10) Uani 1 0 .
C35 C 0.1173(7) 0.3568(6) 0.5469(8) 0.018(4) Uani 1 0 .
C36 C 0.0479(8) 0.4128(6) 0.5195(9) 0.026(5) Uani 1 0 .
C37 C 0.2294(8) 0.4017(6) 0.5457(9) 0.025(4) Uani 1 0 .
C38 C -0.0534(7) 0.1942(6) 0.5069(8) 0.018(4) Uani 1 0 .
C39 C -0.0794(8) 0.0964(7) 0.4823(9) 0.023(5) Uani 1 0 .
C40 C -0.0363(8) 0.2339(7) 0.6430(9) 0.028(5) Uani 1 0 .
C41 C 0.1592(8) 0.1980(7) 0.4795(9) 0.022(4) Uani 1 0 .
C42 C 0.1374(9) 0.1064(7) 0.4041(10) 0.032(5) Uani 1 0 .
C43 C 0.2047(8) 0.2037(7) 0.6145(10) 0.029(5) Uani 1 0 .
C44 C 0.4139(19) -0.1388(15) 0.432(2) 0.035(6) Uiso 0.5 0 .
C45 C 0.380(3) -0.093(2) 0.474(3) 0.070(9) Uiso 0.5 0 .
C46 C 0.421(4) -0.031(3) 0.504(4) 0.082(14) Uiso 0.5 0 .
C47 C 0.430(2) 0.0503(18) 0.562(2) 0.047(7) Uiso 0.5 0 .
C48 C 0.495(2) 0.1229(18) 0.589(2) 0.053(7) Uiso 0.5 0 .
C49 C 0.455(3) 0.004(3) 0.517(3) 0.061(11) Uiso 0.5 0 .
HA H 0.1274 0.2284 0.2325 0.038 Uiso 1 0 .
HB H 0.2989 0.4009 0.2726 0.038 Uiso 1 0 .
HC H 0.9202 0.1227 0.185 0.038 Uiso 1 0 .
H1 H 0.1183 0.524 0.1518 0.0299 Uiso 1 0 .
H2 H 0.1737 0.498 0.3374 0.0422 Uiso 1 0 .
H3 H 0.2655 0.5872 0.3823 0.0422 Uiso 1 0 .
H4 H 0.1465 0.583 0.3479 0.0422 Uiso 1 0 .
H5 H 0.2914 0.6745 0.2262 0.0417 Uiso 1 0 .
H6 H 0.2148 0.6347 0.0928 0.0417 Uiso 1 0 .
H7 H 0.1715 0.6673 0.1959 0.0417 Uiso 1 0 .
H8 H 0.2538 0.5403 -0.0216 0.0343 Uiso 1 0 .
H9 H 0.0727 0.4766 -0.0491 0.0394 Uiso 1 0 .
H10 H 0.0943 0.452 -0.1721 0.0394 Uiso 1 0 .
H11 H 0.0794 0.3856 -0.0958 0.0394 Uiso 1 0 .
H12 H 0.2634 0.3751 -0.0998 0.0361 Uiso 1 0 .
H13 H 0.2732 0.4431 -0.1741 0.0361 Uiso 1 0 .
H14 H 0.3627 0.4596 -0.0527 0.0361 Uiso 1 0 .
H15 H 0.4359 0.4905 0.1726 0.0321 Uiso 1 0 .
H16 H 0.5288 0.6273 0.1825 0.0394 Uiso 1 0 .
H17 H 0.4276 0.5942 0.0678 0.0394 Uiso 1 0 .
H18 H 0.4309 0.6566 0.1855 0.0394 Uiso 1 0 .
H19 H 0.4178 0.5074 0.3636 0.0455 Uiso 1 0 .
H20 H 0.5229 0.5733 0.3624 0.0455 Uiso 1 0 .
H21 H 0.4256 0.6027 0.3687 0.0455 Uiso 1 0 .
H22 H 0.2408 0.1386 -0.0089 0.0252 Uiso 1 0 .
H23 H 0.0625 0.1235 0.0704 0.0341 Uiso 1 0 .
H24 H 0.0762 0.0494 -0.019 0.0341 Uiso 1 0 .
H25 H 0.1489 0.0828 0.1164 0.0341 Uiso 1 0 .
H26 H 0.0889 0.218 -0.0683 0.0384 Uiso 1 0 .
H27 H 0.1902 0.2339 -0.11 0.0384 Uiso 1 0 .
H28 H 0.101 0.1433 -0.1581 0.0384 Uiso 1 0 .
H29 H 0.264 0.1795 0.2797 0.0297 Uiso 1 0 .
H30 H 0.3845 0.1125 0.2937 0.0381 Uiso 1 0 .
H31 H 0.336 0.1049 0.1564 0.0381 Uiso 1 0 .
H32 H 0.4489 0.172 0.2312 0.0381 Uiso 1 0 .
H33 H 0.4019 0.2416 0.4532 0.0345 Uiso 1 0 .
H34 H 0.467 0.3024 0.3928 0.0345 Uiso 1 0 .
H35 H 0.3647 0.3155 0.4156 0.0345 Uiso 1 0 .
H36 H 0.3837 0.3476 0.0556 0.0339 Uiso 1 0 .
H37 H 0.3612 0.2095 -0.0599 0.0377 Uiso 1 0 .
H38 H 0.4787 0.2723 -0.0221 0.0377 Uiso 1 0 .
H39 H 0.4493 0.2031 0.0471 0.0377 Uiso 1 0 .
H40 H 0.526 0.3221 0.2459 0.0366 Uiso 1 0 .
H41 H 0.5549 0.3898 0.1743 0.0366 Uiso 1 0 .
H42 H 0.4859 0.4006 0.2589 0.0366 Uiso 1 0 .
H43 H -0.2093 0.237 0.0009 0.0334 Uiso 1 0 .
H44 H -0.1946 0.0724 -0.054 0.0396 Uiso 1 0 .
H45 H -0.1824 0.1369 -0.1335 0.0396 Uiso 1 0 .
H46 H -0.0952 0.1567 -0.0089 0.0396 Uiso 1 0 .
H47 H -0.3878 0.1723 -0.0208 0.0463 Uiso 1 0 .
H48 H -0.3618 0.1453 -0.1403 0.0463 Uiso 1 0 .
H49 H -0.376 0.0822 -0.0591 0.0463 Uiso 1 0 .
H50 H -0.3369 0.2415 0.1759 0.0275 Uiso 1 0 .
H51 H -0.1476 0.3862 0.2516 0.045 Uiso 1 0 .
H52 H -0.2244 0.3492 0.118 0.045 Uiso 1 0 .
H53 H -0.2622 0.3921 0.2199 0.045 Uiso 1 0 .
H54 H -0.1884 0.3093 0.4098 0.0407 Uiso 1 0 .
H55 H -0.3016 0.3179 0.3747 0.0407 Uiso 1 0 .
H56 H -0.2902 0.2275 0.3721 0.0407 Uiso 1 0 .
H57 H -0.2382 0.1015 0.2938 0.0308 Uiso 1 0 .
H58 H -0.4021 0.1171 0.2152 0.048 Uiso 1 0 .
H59 H -0.4192 0.0512 0.0939 0.048 Uiso 1 0 .
H60 H -0.4111 0.0219 0.2126 0.048 Uiso 1 0 .
H61 H -0.2603 -0.0304 0.1844 0.0382 Uiso 1 0 .
H62 H -0.2671 -0.0003 0.0664 0.0382 Uiso 1 0 .
H63 H -0.1591 0.0337 0.1723 0.0382 Uiso 1 0 .
H64 H 0.1237 0.3523 0.6269 0.0305 Uiso 1 0 .
H65 H 0.078 0.4677 0.5775 0.0373 Uiso 1 0 .
H66 H 0.0413 0.4203 0.4396 0.0373 Uiso 1 0 .
H67 H -0.0226 0.3842 0.5219 0.0373 Uiso 1 0 .
H68 H 0.273 0.3674 0.5652 0.0344 Uiso 1 0 .
H69 H 0.2268 0.4093 0.4668 0.0344 Uiso 1 0 .
H70 H 0.2601 0.457 0.6043 0.0344 Uiso 1 0 .
H71 H -0.1168 0.2015 0.4631 0.0311 Uiso 1 0 .
H72 H -0.1441 0.0714 0.4983 0.0378 Uiso 1 0 .
H73 H -0.0885 0.0718 0.3983 0.0378 Uiso 1 0 .
H74 H -0.0225 0.0839 0.5322 0.0378 Uiso 1 0 .
H75 H 0.0211 0.222 0.6922 0.0397 Uiso 1 0 .
H76 H -0.0192 0.2952 0.6576 0.0397 Uiso 1 0 .
H77 H -0.1002 0.21 0.6604 0.0397 Uiso 1 0 .
H78 H 0.2171 0.2339 0.4606 0.0335 Uiso 1 0 .
H79 H 0.0854 0.066 0.4253 0.0445 Uiso 1 0 .
H80 H 0.1105 0.1022 0.3195 0.0445 Uiso 1 0 .
H81 H 0.202 0.0934 0.4199 0.0445 Uiso 1 0 .
H82 H 0.1545 0.1651 0.6394 0.0434 Uiso 1 0 .
H83 H 0.2696 0.1903 0.6293 0.0434 Uiso 1 0 .
H84 H 0.2217 0.2619 0.6639 0.0434 Uiso 1 0 .

loop_
_atom_site_aniso_label
_atom_site_aniso_U_11
_atom_site_aniso_U_22
_atom_site_aniso_U_33
_atom_site_aniso_U_12
_atom_site_aniso_U_13
_atom_site_aniso_U_23
RU1 0.0104(17) 0.012(3) 0.0089(11) 0.0044(4) 0.0046(4) 0.0016(4)
RU2 0.0111(18) 0.014(3) 0.0086(10) 0.0051(4) 0.0048(4) 0.0024(4)
CL3 0.015(3) 0.034(7) 0.036(4) 0.0100(12) 0.0080(12) 0.0225(13)
P4 0.015(3) 0.015(3) 0.014(2) 0.0043(11) 0.0041(12) 0.0023(11)
C5 0.022(7) 0.028(8) 0.010(5) 0.009(5) 0.009(4) -0.001(4)
C6 0.041(10) 0.044(11) 0.025(7) 0.029(6) 0.017(6) 0.008(6)
C7 0.043(10) 0.020(7) 0.033(8) 0.012(5) 0.028(6) 0.011(5)
C8 0.039(9) 0.017(7) 0.007(5) 0.012(5) 0.007(5) 0.000(4)
C9 0.039(9) 0.033(9) 0.016(6) 0.015(6) 0.010(5) 0.005(5)
C10 0.033(8) 0.029(9) 0.006(5) 0.009(5) 0.009(5) 0.004(5)
C11 0.009(5) 0.022(7) 0.028(7) 0.003(4) 0.006(5) 0.006(5)
C12 0.025(7) 0.023(8) 0.045(9) 0.003(5) 0.024(6) 0.011(5)
C13 0.030(8) 0.038(10) 0.018(7) 0.008(6) 0.001(5) -0.002(5)
P14 0.012(2) 0.014(3) 0.013(2) 0.0066(11) 0.0051(11) 0.0032(11)
C15 0.018(6) 0.016(6) 0.010(5) 0.003(4) 0.009(4) 0.001(4)
C16 0.018(6) 0.016(6) 0.024(6) 0.007(4) 0.007(5) -0.005(5)
C17 0.030(8) 0.023(8) 0.016(6) 0.007(5) 0.005(5) 0.006(5)
C18 0.014(6) 0.017(6) 0.011(5) 0.012(4) 0.000(4) 0.000(4)
C19 0.035(8) 0.022(7) 0.021(6) 0.013(5) 0.014(5) 0.011(5)
C20 0.022(7) 0.030(9) 0.018(6) 0.011(5) 0.006(5) 0.008(5)
C21 0.023(7) 0.016(6) 0.023(6) 0.012(5) 0.009(5) 0.006(5)
C22 0.029(8) 0.016(6) 0.026(7) 0.006(5) 0.019(5) 0.006(5)
C23 0.010(6) 0.032(9) 0.040(8) 0.002(5) 0.007(5) 0.015(6)
P24 0.015(3) 0.014(3) 0.0098(17) 0.0047(11) 0.0056(11) -0.0003(11)
C25 0.020(6) 0.023(8) 0.020(6) 0.010(5) 0.006(5) 0.006(5)
C26 0.020(7) 0.040(11) 0.015(6) 0.013(5) 0.002(5) 0.003(5)
C27 0.026(8) 0.051(13) 0.014(6) 0.010(6) 0.004(5) 0.005(5)
C28 0.014(6) 0.012(6) 0.018(6) 0.004(4) 0.005(4) 0.000(4)
C29 0.032(8) 0.022(8) 0.037(8) 0.015(5) 0.009(6) 0.000(5)
C30 0.031(8) 0.027(8) 0.030(7) 0.022(5) 0.009(5) 0.006(5)
C31 0.014(6) 0.018(7) 0.020(6) -0.002(4) 0.012(5) 0.002(5)
C32 0.020(7) 0.035(10) 0.041(9) 0.001(5) 0.019(6) -0.002(6)
C33 0.029(8) 0.018(7) 0.029(7) 0.005(5) 0.017(5) 0.001(5)
P34 0.017(3) 0.018(4) 0.0106(18) 0.0089(12) 0.0061(11) 0.0047(11)
C35 0.020(6) 0.023(7) 0.003(5) 0.005(5) 0.004(4) -0.004(4)
C36 0.027(8) 0.023(8) 0.019(6) 0.010(5) 0.007(5) -0.005(5)
C37 0.025(7) 0.025(8) 0.012(6) 0.001(5) -0.001(5) -0.003(5)
C38 0.021(6) 0.024(7) 0.012(5) 0.013(5) 0.007(4) 0.005(4)
C39 0.022(7) 0.030(9) 0.028(7) 0.006(5) 0.013(5) 0.020(5)
C40 0.033(8) 0.042(11) 0.011(6) 0.012(6) 0.008(5) 0.011(5)
C41 0.024(7) 0.035(10) 0.015(6) 0.017(5) 0.007(5) 0.013(5)
C42 0.038(9) 0.046(12) 0.034(8) 0.031(6) 0.022(6) 0.024(6)
C43 0.025(7) 0.046(12) 0.026(7) 0.020(6) 0.010(5) 0.018(6)

loop_
_atom_type_symbol
_atom_type_description
_atom_type_scat_dispersion_real
_atom_type_scat_dispersion_imag
_atom_type_scat_source
RU Ru -1.42 0.836 'International Tables Vol. IV (1974) Table 2.2B'
CL Cl 0.132 0.159 'International Tables Vol. IV (1974) Table 2.2B'
P P 0.09 0.095 'International Tables Vol. IV (1974) Table 2.2B'
C C 0.002 0.002 'International Tables Vol. IV (1974) Table 2.2B'
H H 0 0 'International Tables Vol. IV (1974) Table 2.2B'

loop_
_geom_angle_atom_site_label_1
_geom_angle_atom_site_label_2
_geom_angle_atom_site_label_3
_geom_angle
_geom_angle_site_symmetry_1
_geom_angle_site_symmetry_2
_geom_angle_site_symmetry_3
_geom_angle_publ_flag
CL3 RU1 P4 93.41(9) . . . no
CL3 RU1 P14 138.31(10) . . . no
CL3 RU1 HA 89.01(7) . . . no
CL3 RU1 HB 144.49(8) . . . no
P4 RU1 P14 106.04(10) . . . no
P4 RU1 HA 176.38(7) . . . no
P4 RU1 HB 67.51(7) . . . no
P14 RU1 HA 70.40(7) . . . no
P14 RU1 HB 77.07(8) . . . no
HA RU1 HB 111.75(5) . . . no
CL3 RU2 P24 92.76(9) . . . no
CL3 RU2 P34 141.99(10) . . . no
CL3 RU2 HA 94.09(7) . . . no
CL3 RU2 HC 124.40(8) . . 1_455 no
P24 RU2 P34 105.86(10) . . . no
P24 RU2 HA 147.03(8) . . . no
P24 RU2 HC 60.21(7) . . 1_455 no
P34 RU2 HA 87.93(7) . . . no
P34 RU2 HC 93.52(8) . . 1_455 no
HA RU2 HC 89.72(4) . . 1_455 no
RU1 CL3 RU2 75.45(8) . . . no
RU1 P4 C5 105.1(3) . . . no
RU1 P4 C8 122.6(3) . . . no
RU1 P4 C11 118.8(3) . . . no
C5 P4 C8 99.2(4) . . . no
C5 P4 C11 107.4(4) . . . no
C8 P4 C11 101.4(5) . . . no
RU1 P14 C15 111.0(3) . . . no
RU1 P14 C18 116.6(3) . . . no
RU1 P14 C21 120.1(3) . . . no
C15 P14 C18 100.5(4) . . . no
C15 P14 C21 101.3(4) . . . no
C18 P14 C21 104.6(4) . . . no
RU2 P24 C25 105.3(3) . . . no
RU2 P24 C28 120.6(3) . . . no
RU2 P24 C31 121.1(3) . . . no
C25 P24 C28 100.0(4) . . . no
C25 P24 C31 106.5(4) . . . no
C28 P24 C31 100.8(4) . . . no
RU2 P34 C35 111.8(3) . . . no
RU2 P34 C38 119.3(3) . . . no
RU2 P34 C41 115.2(3) . . . no
C35 P34 C38 101.9(4) . . . no
C35 P34 C41 100.1(4) . . . no
C38 P34 C41 106.1(4) . . . no
P4 C5 C6 112.2(7) . . . no
P4 C5 C7 118.7(7) . . . no
P4 C5 H1 104.7(7) . . . no
C6 C5 C7 111.1(8) . . . no
C6 C5 H1 104.0(8) . . . no
C7 C5 H1 104.4(9) . . . no
C5 C6 H2 108.5(9) . . . no
C5 C6 H3 109.3(9) . . . no
C5 C6 H4 108.3(9) . . . no
H2 C6 H3 110.8(11) . . . no
H2 C6 H4 109.9(11) . . . no
H3 C6 H4 110.0(10) . . . no
C5 C7 H5 109.5(9) . . . no
C5 C7 H6 107.6(9) . . . no
C5 C7 H7 108.7(9) . . . no
H5 C7 H6 110.1(10) . . . no
H5 C7 H7 111.1(10) . . . no
H6 C7 H7 109.7(11) . . . no
P4 C8 C9 111.6(7) . . . no
P4 C8 C10 112.8(7) . . . no
P4 C8 H8 106.9(7) . . . no
C9 C8 C10 110.5(8) . . . no
C9 C8 H8 108.3(9) . . . no
C10 C8 H8 106.5(9) . . . no
C8 C9 H9 109.7(9) . . . no
C8 C9 H10 110.0(9) . . . no
C8 C9 H11 110.0(9) . . . no
H9 C9 H10 109.0(10) . . . no
H9 C9 H11 109.2(10) . . . no
H10 C9 H11 109.0(10) . . . no
C8 C10 H12 109.7(9) . . . no
C8 C10 H13 109.9(9) . . . no
C8 C10 H14 109.0(8) . . . no
H12 C10 H13 110.9(9) . . . no
H12 C10 H14 108.6(10) . . . no
H13 C10 H14 108.8(9) . . . no
P4 C11 C12 118.6(7) . . . no
P4 C11 C13 112.3(7) . . . no
P4 C11 H15 104.7(7) . . . no
C12 C11 C13 109.2(9) . . . no
C12 C11 H15 105.7(9) . . . no
C13 C11 H15 105.3(9) . . . no
C11 C12 H16 109.4(9) . . . no
C11 C12 H17 108.8(9) . . . no
C11 C12 H18 109.7(9) . . . no
H16 C12 H17 109.2(10) . . . no
H16 C12 H18 110.6(10) . . . no
H17 C12 H18 109.1(11) . . . no
C11 C13 H19 108.6(9) . . . no
C11 C13 H20 108.9(9) . . . no
C11 C13 H21 108.9(10) . . . no
H19 C13 H20 110.1(11) . . . no
H19 C13 H21 109.6(11) . . . no
H20 C13 H21 110.8(11) . . . no
P14 C15 C16 113.8(6) . . . no
P14 C15 C17 110.3(6) . . . no
P14 C15 H22 108.3(7) . . . no
C16 C15 C17 109.6(8) . . . no
C16 C15 H22 107.6(8) . . . no
C17 C15 H22 107.0(8) . . . no
C15 C16 H23 109.5(8) . . . no
C15 C16 H24 109.4(9) . . . no
C15 C16 H25 108.9(8) . . . no
H23 C16 H24 109.6(9) . . . no
H23 C16 H25 109.6(10) . . . no
H24 C16 H25 109.8(9) . . . no
C15 C17 H26 108.8(9) . . . no
C15 C17 H27 108.8(9) . . . no
C15 C17 H28 109.3(9) . . . no
H26 C17 H27 109.6(10) . . . no
H26 C17 H28 109.8(10) . . . no
H27 C17 H28 110.5(10) . . . no
P14 C18 C19 118.0(6) . . . no
P14 C18 C20 116.0(6) . . . no
P14 C18 H29 104.5(6) . . . no
C19 C18 C20 109.4(7) . . . no
C19 C18 H29 103.3(8) . . . no
C20 C18 H29 103.5(8) . . . no
C18 C19 H30 110.4(9) . . . no
C18 C19 H31 109.9(9) . . . no
C18 C19 H32 109.3(9) . . . no
H30 C19 H31 109.6(9) . . . no
H30 C19 H32 108.8(10) . . . no
H31 C19 H32 108.8(9) . . . no
C18 C20 H33 109.5(9) . . . no
C18 C20 H34 108.4(9) . . . no
C18 C20 H35 109.0(8) . . . no
H33 C20 H34 109.7(9) . . . no
H33 C20 H35 110.5(10) . . . no
H34 C20 H35 109.7(10) . . . no
P14 C21 C22 118.2(7) . . . no
P14 C21 C23 112.4(7) . . . no
P14 C21 H36 104.9(7) . . . no
C22 C21 C23 109.9(8) . . . no
C22 C21 H36 105.6(9) . . . no
C23 C21 H36 104.4(8) . . . no
C21 C22 H37 109.2(9) . . . no
C21 C22 H38 109.8(8) . . . no
C21 C22 H39 108.7(9) . . . no
H37 C22 H38 110.5(10) . . . no
H37 C22 H39 109.1(9) . . . no
H38 C22 H39 109.5(10) . . . no
C21 C23 H40 108.8(9) . . . no
C21 C23 H41 108.9(10) . . . no
C21 C23 H42 109.1(8) . . . no
H40 C23 H41 110.4(10) . . . no
H40 C23 H42 109.9(11) . . . no
H41 C23 H42 109.7(10) . . . no
P24 C25 C26 113.4(7) . . . no
P24 C25 C27 118.2(7) . . . no
P24 C25 H43 105.7(7) . . . no
C26 C25 C27 108.7(8) . . . no
C26 C25 H43 105.3(9) . . . no
C27 C25 H43 104.3(9) . . . no
C25 C26 H44 109.9(9) . . . no
C25 C26 H45 109.1(9) . . . no
C25 C26 H46 109.3(9) . . . no
H44 C26 H45 109.2(10) . . . no
H44 C26 H46 110.6(10) . . . no
H45 C26 H46 108.8(10) . . . no
C25 C27 H47 108.3(9) . . . no
C25 C27 H48 109.6(9) . . . no
C25 C27 H49 109.3(9) . . . no
H47 C27 H48 109.3(11) . . . no
H47 C27 H49 109.6(10) . . . no
H48 C27 H49 110.9(11) . . . no
P24 C28 C29 110.2(6) . . . no
P24 C28 C30 112.8(7) . . . no
P24 C28 H50 108.0(7) . . . no
C29 C28 C30 109.7(8) . . . no
C29 C28 H50 108.6(9) . . . no
C30 C28 H50 107.5(8) . . . no
C28 C29 H51 109.9(9) . . . no
C28 C29 H52 109.6(9) . . . no
C28 C29 H53 108.9(9) . . . no
H51 C29 H52 110.2(11) . . . no
H51 C29 H53 109.0(10) . . . no
H52 C29 H53 109.2(10) . . . no
C28 C30 H54 109.3(9) . . . no
C28 C30 H55 109.6(9) . . . no
C28 C30 H56 110.1(9) . . . no
H54 C30 H55 108.6(10) . . . no
H54 C30 H56 109.1(10) . . . no
H55 C30 H56 110.0(10) . . . no
P24 C31 C32 118.8(7) . . . no
P24 C31 C33 111.6(6) . . . no
P24 C31 H57 104.8(7) . . . no
C32 C31 C33 111.0(8) . . . no
C32 C31 H57 104.8(8) . . . no
C33 C31 H57 104.2(9) . . . no
C31 C32 H58 109.8(9) . . . no
C31 C32 H59 110.2(9) . . . no
C31 C32 H60 109.6(10) . . . no
H58 C32 H59 109.4(11) . . . no
H58 C32 H60 108.8(10) . . . no
H59 C32 H60 109.0(10) . . . no
C31 C33 H61 109.9(9) . . . no
C31 C33 H62 109.3(9) . . . no
C31 C33 H63 109.6(9) . . . no
H61 C33 H62 109.2(10) . . . no
H61 C33 H63 109.9(10) . . . no
H62 C33 H63 108.9(9) . . . no
P34 C35 C36 110.1(6) . . . no
P34 C35 C37 114.0(6) . . . no
P34 C35 H64 108.4(7) . . . no
C36 C35 C37 109.8(8) . . . no
C36 C35 H64 107.6(8) . . . no
C37 C35 H64 106.8(8) . . . no
C35 C36 H65 110.8(9) . . . no
C35 C36 H66 110.1(8) . . . no
C35 C36 H67 109.1(9) . . . no
H65 C36 H66 109.4(10) . . . no
H65 C36 H67 109.2(9) . . . no
H66 C36 H67 108.2(10) . . . no
C35 C37 H68 109.6(9) . . . no
C35 C37 H69 109.9(9) . . . no
C35 C37 H70 110.0(9) . . . no
H68 C37 H69 109.0(10) . . . no
H68 C37 H70 109.2(9) . . . no
H69 C37 H70 109.1(10) . . . no
P34 C38 C39 112.4(6) . . . no
P34 C38 C40 118.4(7) . . . no
P34 C38 H71 104.7(7) . . . no
C39 C38 C40 109.3(8) . . . no
C39 C38 H71 105.3(9) . . . no
C40 C38 H71 105.6(8) . . . no
C38 C39 H72 109.7(9) . . . no
C38 C39 H73 109.4(8) . . . no
C38 C39 H74 110.2(9) . . . no
H72 C39 H73 108.9(10) . . . no
H72 C39 H74 109.8(9) . . . no
H73 C39 H74 108.8(10) . . . no
C38 C40 H75 109.6(9) . . . no
C38 C40 H76 108.6(9) . . . no
C38 C40 H77 109.0(9) . . . no
H75 C40 H76 109.5(10) . . . no
H75 C40 H77 110.5(10) . . . no
H76 C40 H77 109.6(10) . . . no
P34 C41 C42 116.3(7) . . . no
P34 C41 C43 116.2(7) . . . no
P34 C41 H78 104.2(7) . . . no
C42 C41 C43 108.7(8) . . . no
C42 C41 H78 105.0(9) . . . no
C43 C41 H78 105.1(9) . . . no
C41 C42 H79 109.6(9) . . . no
C41 C42 H80 109.7(9) . . . no
C41 C42 H81 109.7(10) . . . no
H79 C42 H80 109.1(11) . . . no
H79 C42 H81 109.4(10) . . . no
H80 C42 H81 109.4(10) . . . no
C41 C43 H82 111.0(10) . . . no
C41 C43 H83 110.3(9) . . . no
C41 C43 H84 110.0(9) . . . no
H82 C43 H83 109.3(10) . . . no
H82 C43 H84 108.4(10) . . . no
H83 C43 H84 107.7(10) . . . no
C45 C44 C46 28(2) . . . no
C45 C44 C48 129(3) . . 2_656 no
C46 C44 C48 101(2) . . 2_656 no
C44 C45 C46 120(5) . . . no
C44 C45 C49 114(3) . . . no
C46 C45 C49 6(4) . . . no
C44 C46 C45 32(3) . . . no
C44 C46 C47 178(3) . . . no
C44 C46 C49 82(2) . . 2_656 no
C44 C46 C49 132(8) . . . no
C45 C46 C47 149(5) . . . no
C45 C46 C49 114(4) . . 2_656 no
C45 C46 C49 164(10) . . . no
C47 C46 C49 97(4) . . 2_656 no
C47 C46 C49 47(5) . . . no
C49 C46 C49 50(7) 2_656 . . no
C46 C47 C48 136(4) . . . no
C46 C47 C49 25(3) . . . no
C48 C47 C49 111(4) . . . no
C44 C48 C47 123(3) 2_656 . . no
C44 C48 C49 92(2) 2_656 . . no
C47 C48 C49 31.5(18) . . . no
C45 C49 C46 10(6) . . . no
C45 C49 C46 120(3) . . 2_656 no
C45 C49 C47 118(3) . . . no
C45 C49 C48 155(2) . . . no
C45 C49 C49 101(4) . . 2_656 no
C46 C49 C46 130(7) . . 2_656 no
C46 C49 C47 108(7) . . . no
C46 C49 C47 121(4) 2_656 . . no
C46 C49 C48 145(7) . . . no
C46 C49 C48 84(3) 2_656 . . no
C46 C49 C49 111(8) . . 2_656 no
C46 C49 C49 19(2) 2_656 . 2_656 no
C47 C49 C48 37(2) . . . no
C47 C49 C49 140(6) . . 2_656 no
C48 C49 C49 103(4) . . 2_656 no
RU1 HA RU2 93.23(4) . . . no

loop_
_geom_bond_atom_site_label_1
_geom_bond_atom_site_label_2
_geom_bond_distance
_geom_bond_site_symmetry_1
_geom_bond_site_symmetry_2
_geom_bond_publ_flag
RU1 CL3 2.407(3) . . no
RU1 P4 2.321(3) . . no
RU1 P14 2.210(3) . . no
RU1 HA 2.1339(11) . . no
RU1 HB 1.5015(10) . . no
RU2 CL3 2.413(3) . . no
RU2 P24 2.324(3) . . no
RU2 P34 2.214(3) . . no
RU2 HA 1.9193(11) . . no
RU2 HC 1.9648(12) . 1_455 no
P4 C5 1.882(10) . . no
P4 C8 1.879(9) . . no
P4 C11 1.863(9) . . no
P14 C15 1.880(9) . . no
P14 C18 1.856(9) . . no
P14 C21 1.873(10) . . no
P24 C25 1.874(10) . . no
P24 C28 1.868(9) . . no
P24 C31 1.879(9) . . no
P34 C35 1.881(9) . . no
P34 C38 1.869(10) . . no
P34 C41 1.867(10) . . no
C5 C6 1.542(13) . . no
C5 C7 1.529(13) . . no
C5 H1 0.938(9) . . no
C6 H2 0.943(11) . . no
C6 H3 0.942(11) . . no
C6 H4 0.952(10) . . no
C7 H5 0.938(11) . . no
C7 H6 0.955(10) . . no
C7 H7 0.943(10) . . no
C8 C9 1.513(14) . . no
C8 C10 1.537(13) . . no
C8 H8 0.954(10) . . no
C9 H9 0.952(10) . . no
C9 H10 0.954(10) . . no
C9 H11 0.952(11) . . no
C10 H12 0.943(10) . . no
C10 H13 0.941(9) . . no
C10 H14 0.967(10) . . no
C11 C12 1.524(13) . . no
C11 C13 1.513(14) . . no
C11 H15 0.948(10) . . no
C12 H16 0.943(10) . . no
C12 H17 0.960(11) . . no
C12 H18 0.944(10) . . no
C13 H19 0.954(11) . . no
C13 H20 0.939(10) . . no
C13 H21 0.945(11) . . no
C15 C16 1.527(12) . . no
C15 C17 1.524(13) . . no
C15 H22 0.942(9) . . no
C16 H23 0.950(9) . . no
C16 H24 0.949(9) . . no
C16 H25 0.948(10) . . no
C17 H26 0.954(10) . . no
C17 H27 0.945(10) . . no
C17 H28 0.942(10) . . no
C18 C19 1.522(12) . . no
C18 C20 1.551(13) . . no
C18 H29 0.956(9) . . no
C19 H30 0.949(9) . . no
C19 H31 0.950(10) . . no
C19 H32 0.958(10) . . no
C20 H33 0.944(10) . . no
C20 H34 0.954(10) . . no
C20 H35 0.944(10) . . no
C21 C22 1.544(12) . . no
C21 C23 1.535(13) . . no
C21 H36 0.954(9) . . no
C22 H37 0.946(10) . . no
C22 H38 0.942(9) . . no
C22 H39 0.958(10) . . no
C23 H40 0.944(10) . . no
C23 H41 0.946(10) . . no
C23 H42 0.951(11) . . no
C25 C26 1.539(13) . . no
C25 C27 1.535(13) . . no
C25 H43 0.953(10) . . no
C26 H44 0.942(11) . . no
C26 H45 0.962(10) . . no
C26 H46 0.946(10) . . no
C27 H47 0.959(11) . . no
C27 H48 0.944(10) . . no
C27 H49 0.940(11) . . no
C28 C29 1.547(13) . . no
C28 C30 1.517(13) . . no
C28 H50 0.944(9) . . no
C29 H51 0.947(10) . . no
C29 H52 0.945(11) . . no
C29 H53 0.959(10) . . no
C30 H54 0.960(10) . . no
C30 H55 0.950(9) . . no
C30 H56 0.944(11) . . no
C31 C32 1.508(13) . . no
C31 C33 1.525(13) . . no
C31 H57 0.947(10) . . no
C32 H58 0.951(11) . . no
C32 H59 0.949(11) . . no
C32 H60 0.957(11) . . no
C33 H61 0.946(10) . . no
C33 H62 0.957(10) . . no
C33 H63 0.949(10) . . no
C35 C36 1.526(13) . . no
C35 C37 1.510(13) . . no
C35 H64 0.942(9) . . no
C36 H65 0.945(10) . . no
C36 H66 0.956(10) . . no
C36 H67 0.959(10) . . no
C37 H68 0.952(10) . . no
C37 H69 0.953(10) . . no
C37 H70 0.951(10) . . no
C38 C39 1.523(13) . . no
C38 C40 1.545(13) . . no
C38 H71 0.942(9) . . no
C39 H72 0.947(9) . . no
C39 H73 0.960(10) . . no
C39 H74 0.949(10) . . no
C40 H75 0.944(10) . . no
C40 H76 0.955(11) . . no
C40 H77 0.943(10) . . no
C41 C42 1.523(14) . . no
C41 C43 1.529(13) . . no
C41 H78 0.952(10) . . no
C42 H79 0.952(11) . . no
C42 H80 0.952(11) . . no
C42 H81 0.949(10) . . no
C43 H82 0.946(10) . . no
C43 H83 0.955(10) . . no
C43 H84 0.966(11) . . no
C44 C45 1.10(3) . . no
C44 C46 1.80(5) . . no
C44 C48 1.29(3) . 2_656 no
C45 C46 0.97(4) . . no
C45 C49 1.56(5) . . no
C46 C47 1.36(5) . . no
C46 C49 0.60(6) . . no
C46 C49 1.71(4) . 2_656 no
C47 C48 1.22(3) . . no
C47 C49 1.05(4) . . no
C48 C49 1.88(5) . . no
C49 C49 1.40(7) . 2_656 no
